data_4333189
loop_
_publ_author_name
'Kong, Xiang-Jian'
'Ren, Yan-Ping'
'Zheng, Pei-Qing'
'Long, Yu-Xiang'
'Long, La-Sheng'
'Huang, Rong-Bin'
'Zheng, Lan-Sun'

_publ_section_title
;
 Construction of Polyoxometalates-Based Coordination Polymers through
 Direct Incorporation between Polyoxometalates and the Voids in a 2D
 Network
;
_journal_issue 26
_journal_name_full 'Inorganic Chemistry'
_journal_page_first 10702
_journal_page_last 10711
_journal_paper_doi 10.1021/ic061664y
_journal_volume 45
_journal_year 2006
_chemical_formula_sum 'C36 H48 Cu4 N12 O40 Si W12'
_chemical_formula_weight 3777.31
_chemical_name_systematic
; 
 ? 
;
_space_group_IT_number 14
_symmetry_cell_setting monoclinic
_symmetry_space_group_name_Hall '-P 2ybc'
_symmetry_space_group_name_H-M 'P 1 21/c 1'
_atom_sites_solution_hydrogens geom
_atom_sites_solution_primary direct
_atom_sites_solution_secondary difmap
_audit_creation_method SHELXL-97
_cell_angle_alpha 90.00
_cell_angle_beta 118.33
_cell_angle_gamma 90.00
_cell_formula_units_Z 2
_cell_length_a 13.371(3)
_cell_length_b 21.109(5)
_cell_length_c 14.088(3)
_cell_measurement_temperature 173(2)
_cell_volume 3500.1(14)
_computing_cell_refinement 'SHELXTL-Plus (Sheldrick, 1990)'
_computing_data_collection 'SHELXTL-Plus (Sheldrick, 1990)'
_computing_data_reduction 'SHELXTL-Plus (Sheldrick, 1990)'
_computing_molecular_graphics 'SHELXTL V.5.0 (Sheldrick, 1997)'
_computing_publication_material 'SHELXL-97 (Sheldrick, 1997)'
_computing_structure_refinement 'SHELXL-97 (Sheldrick, 1997)'
_computing_structure_solution 'SHELXS-97 (Sheldrick, 1990)'
_diffrn_ambient_temperature 173(2)
_diffrn_measured_fraction_theta_full 0.919
_diffrn_measured_fraction_theta_max 0.919
_diffrn_measurement_device_type 'Bruker Smart Apex CCD area detector'
_diffrn_measurement_method 'phi and omega scans'
_diffrn_radiation_monochromator graphite
_diffrn_radiation_source 'fine-focus sealed tube'
_diffrn_radiation_type MoK\a
_diffrn_radiation_wavelength 0.71073
_diffrn_reflns_av_R_equivalents 0.0920
_diffrn_reflns_av_sigmaI/netI 0.0940
_diffrn_reflns_limit_h_max 15
_diffrn_reflns_limit_h_min -15
_diffrn_reflns_limit_k_max 25
_diffrn_reflns_limit_k_min -24
_diffrn_reflns_limit_l_max 16
_diffrn_reflns_limit_l_min -16
_diffrn_reflns_number 22453
_diffrn_reflns_theta_full 25.00
_diffrn_reflns_theta_max 25.00
_diffrn_reflns_theta_min 1.90
_exptl_absorpt_coefficient_mu 20.926
_exptl_crystal_colour red
_exptl_crystal_density_diffrn 3.584
_exptl_crystal_density_meas ?
_exptl_crystal_density_method 'not measured'
_exptl_crystal_description plate
_exptl_crystal_F_000 3372
_exptl_crystal_size_max 0.10
_exptl_crystal_size_mid 0.05
_exptl_crystal_size_min 0.05
_refine_diff_density_max 3.859
_refine_diff_density_min -4.111
_refine_diff_density_rms 0.380
_refine_ls_extinction_method none
_refine_ls_goodness_of_fit_ref 1.035
_refine_ls_hydrogen_treatment mixed
_refine_ls_matrix_type full
_refine_ls_number_parameters 475
_refine_ls_number_reflns 5657
_refine_ls_number_restraints 70
_refine_ls_restrained_S_all 1.032
_refine_ls_R_factor_all 0.0881
_refine_ls_R_factor_gt 0.0798
_refine_ls_shift/su_max 0.040
_refine_ls_shift/su_mean 0.001
_refine_ls_structure_factor_coef Fsqd
_refine_ls_weighting_details 'calc w=1/[\s^2^(Fo^2^)+(0.0000P)^2^+282.6682P] where P=(Fo^2^+2Fc^2^)/3'
_refine_ls_weighting_scheme calc
_refine_ls_wR_factor_gt 0.1735
_refine_ls_wR_factor_ref 0.1799
_reflns_number_gt 5037
_reflns_number_total 5657
_reflns_threshold_expression >2sigma(I)
_cod_data_source_file ic061664ysup6.cif
_cod_data_source_block complex_6
_cod_depositor_comments
;
The following automatic conversions were performed:

'_exptl_crystal_density_meas' value 'not measured' was changed to '?'
- the value is perceived as not measured.

Automatic conversion script
Id: cif_fix_values 3008 2015-01-20 13:52:24Z robertas 
;
_cod_original_cell_volume 3500.0(13)
_cod_original_sg_symbol_H-M P2(1)/c
_cod_database_code 4333189

loop_
_symmetry_equiv_pos_as_xyz
'x, y, z'
'-x, y+1/2, -z+1/2'
'-x, -y, -z'
'x, -y-1/2, z-1/2'

loop_
_atom_site_label
_atom_site_type_symbol
_atom_site_fract_x
_atom_site_fract_y
_atom_site_fract_z
_atom_site_U_iso_or_equiv
_atom_site_adp_type
_atom_site_occupancy
_atom_site_symmetry_multiplicity
_atom_site_calc_flag
_atom_site_refinement_flags
W1 W 0.01033(4) 0.46356(3) 0.76236(5) 0.03271(15) Uani 1 1 d .
W2 W 0.16910(5) 0.37367(4) 0.99740(5) 0.03983(17) Uani 1 1 d .
W3 W 0.14845(5) 0.40647(4) 1.23057(5) 0.04753(19) Uani 1 1 d .
W4 W -0.12935(6) 0.36141(4) 0.85753(5) 0.0523(2) Uani 1 1 d .
W5 W 0.29744(5) 0.50864(5) 1.14939(5) 0.0659(3) Uani 1 1 d .
W6 W -0.15059(6) 0.40256(4) 1.08637(6) 0.0678(2) Uani 1 1 d .
Si1 Si 0.0000 0.5000 1.0000 0.0346(16) Uani 1 2 d SD
O1 O 0.0959(6) 0.5473(4) 1.0393(10) 0.293(7) Uani 1 1 d D
O2 O 0.0486(13) 0.4361(4) 1.0444(13) 0.293(7) Uani 0.33 1 d PD
O3 O -0.0555(16) 0.4984(10) 0.8790(5) 0.293(7) Uani 0.33 1 d PD
O4 O -0.0831(6) 0.5203(9) 1.0368(9) 0.293(7) Uani 0.33 1 d PD
O5 O 0.2678(10) 0.4593(9) 1.2431(9) 0.108(5) Uani 1 1 d .
O6 O -0.1526(19) 0.3471(12) 0.9776(19) 0.128(4) Uani 1 1 d U
O7 O -0.2697(16) 0.4436(11) 0.9797(12) 0.200(7) Uani 1 1 d .
O8 O -0.2628(18) 0.4119(12) 0.7998(15) 0.159(7) Uani 1 1 d .
O9 O 0.2824(13) 0.4318(11) 1.0676(11) 0.117(7) Uani 1 1 d .
O10 O -0.1175(12) 0.4730(8) 1.1863(13) 0.076(3) Uani 1 1 d U
O11 O -0.1893(12) 0.2969(7) 0.7959(11) 0.068(3) Uani 1 1 d U
O12 O 0.0133(10) 0.4430(10) 0.6523(11) 0.096(6) Uani 1 1 d .
O13 O -0.0939(10) 0.4030(5) 0.7572(10) 0.052(3) Uani 1 1 d .
O14 O 0.1703(12) 0.3598(11) 1.1347(10) 0.105(7) Uani 1 1 d .
O15 O 0.2464(12) 0.3129(7) 0.9969(13) 0.107(5) Uani 1 1 d .
O16 O 0.0009(12) 0.3726(8) 1.1751(13) 0.076(3) Uani 1 1 d U
O17 O -0.2194(8) 0.3564(6) 1.1331(9) 0.050(3) Uani 1 1 d .
O18 O 0.0251(10) 0.3361(6) 0.9361(9) 0.052(4) Uani 1 1 d .
O19 O 0.4403(10) 0.5151(7) 1.2218(10) 0.058(4) Uani 1 1 d .
O20 O -0.1039(10) 0.5235(6) 0.7114(18) 0.100(7) Uani 1 1 d .
O21 O 0.2157(11) 0.3621(6) 1.3419(9) 0.063(4) Uani 1 1 d .
O22 O 0.1246(10) 0.4087(5) 0.8599(10) 0.052(4) Uani 1 1 d .
Cu1 Cu 0.23740(14) 0.17691(9) 1.15367(15) 0.0343(5) Uani 1 1 d .
Cu2 Cu 0.69300(16) 0.35972(11) 1.32295(17) 0.0495(7) Uani 1 1 d .
N1 N 1.0764(8) 0.3069(6) 1.5538(8) 0.026(3) Uani 1 1 d .
C1 C 1.0381(11) 0.3212(7) 1.4512(11) 0.033(4) Uani 1 1 d .
H1A H 1.0912 0.3249 1.4246 0.039 Uiso 1 1 calc R
C2 C 0.9300(11) 0.3305(7) 1.3841(11) 0.030(3) Uani 1 1 d U
H2A H 0.9073 0.3397 1.3107 0.036 Uiso 1 1 calc R
C3 C 0.8834(10) 0.3063(7) 1.5162(10) 0.024(3) Uani 1 1 d .
C4 C 1.0034(11) 0.2986(7) 1.5858(11) 0.030(4) Uani 1 1 d .
C5 C 0.7987(12) 0.2996(10) 1.5503(12) 0.049(5) Uani 1 1 d .
H5A H 0.7235 0.3081 1.4893 0.073 Uiso 1 1 calc R
H5B H 0.8139 0.3298 1.6084 0.073 Uiso 1 1 calc R
H5C H 0.8007 0.2564 1.5765 0.073 Uiso 1 1 calc R
C6 C 1.0445(11) 0.2768(7) 1.7006(11) 0.028(3) Uani 1 1 d U
H6A H 1.1275 0.2735 1.7375 0.041 Uiso 1 1 calc R
H6B H 1.0114 0.2354 1.7004 0.041 Uiso 1 1 calc R
H6C H 1.0211 0.3075 1.7384 0.041 Uiso 1 1 calc R
N2 N 0.8499(10) 0.3274(7) 1.4171(10) 0.041(4) Uani 1 1 d .
N3 N 0.5541(10) 0.3105(6) 1.2643(11) 0.036(4) Uani 1 1 d .
C7 C 0.4894(12) 0.3128(8) 1.3123(12) 0.038(3) Uani 1 1 d U
H7A H 0.5090 0.3411 1.3710 0.045 Uiso 1 1 calc R
C8 C 0.3962(12) 0.2758(8) 1.2795(12) 0.038(4) Uani 1 1 d .
H8A H 0.3483 0.2816 1.3115 0.046 Uiso 1 1 calc R
C9 C 0.4355(11) 0.2287(9) 1.1591(12) 0.037(4) Uani 1 1 d .
C10 C 0.5250(11) 0.2684(8) 1.1856(11) 0.033(4) Uani 1 1 d .
C11 C 0.4070(15) 0.1808(11) 1.0732(12) 0.060(6) Uani 1 1 d .
H11A H 0.3417 0.1558 1.0652 0.090 Uiso 1 1 calc R
H11B H 0.4723 0.1528 1.0927 0.090 Uiso 1 1 calc R
H11C H 0.3880 0.2022 1.0050 0.090 Uiso 1 1 calc R
C12 C 0.5910(12) 0.2699(8) 1.1272(13) 0.043(5) Uani 1 1 d .
H12A H 0.6505 0.3022 1.1589 0.064 Uiso 1 1 calc R
H12B H 0.5407 0.2801 1.0512 0.064 Uiso 1 1 calc R
H12C H 0.6260 0.2284 1.1323 0.064 Uiso 1 1 calc R
N4 N 0.3691(9) 0.2311(5) 1.2034(9) 0.027(3) Uani 1 1 d .
N5 N 0.2529(9) 0.0832(7) 1.1709(8) 0.034(3) Uani 1 1 d .
C13 C 0.1990(12) 0.0469(8) 1.0822(15) 0.044(5) Uani 1 1 d .
H13A H 0.1498 0.0661 1.0150 0.053 Uiso 1 1 calc R
C14 C 0.2146(13) -0.0194(9) 1.0879(14) 0.050(5) Uani 1 1 d .
H14A H 0.1749 -0.0443 1.0246 0.060 Uiso 1 1 calc R
C15 C 0.3375(10) -0.0116(10) 1.2728(11) 0.046(5) Uani 1 1 d .
C16 C 0.3200(10) 0.0541(6) 1.2634(10) 0.021(2) Uani 1 1 d U
C17 C 0.4111(12) -0.0414(7) 1.3753(11) 0.032(3) Uani 1 1 d U
H17A H 0.4121 -0.0872 1.3652 0.049 Uiso 1 1 calc R
H17B H 0.3826 -0.0325 1.4265 0.049 Uiso 1 1 calc R
H17C H 0.4883 -0.0245 1.4036 0.049 Uiso 1 1 calc R
C18 C 0.3761(12) 0.0952(10) 1.3634(11) 0.043(5) Uani 1 1 d .
H18A H 0.3558 0.1396 1.3434 0.064 Uiso 1 1 calc R
H18B H 0.4588 0.0903 1.3967 0.064 Uiso 1 1 calc R
H18C H 0.3500 0.0822 1.4148 0.064 Uiso 1 1 calc R
N6 N 0.2849(9) -0.0479(6) 1.1814(9) 0.026(2) Uani 1 1 d U

loop_
_atom_site_aniso_label
_atom_site_aniso_U_11
_atom_site_aniso_U_22
_atom_site_aniso_U_33
_atom_site_aniso_U_23
_atom_site_aniso_U_13
_atom_site_aniso_U_12
W1 0.0366(2) 0.0322(3) 0.0403(3) 0.0128(2) 0.02723(19) 0.0114(2)
W2 0.0384(3) 0.0552(4) 0.0299(3) 0.0094(3) 0.0196(2) 0.0203(3)
W3 0.0277(3) 0.0638(5) 0.0457(3) 0.0380(3) 0.0131(2) 0.0099(3)
W4 0.0767(4) 0.0522(5) 0.0360(3) 0.0137(3) 0.0334(3) 0.0239(3)
W5 0.0237(2) 0.1456(8) 0.0322(3) 0.0364(4) 0.0163(2) 0.0282(4)
W6 0.0631(3) 0.0822(5) 0.0892(4) 0.0629(3) 0.0616(3) 0.0355(3)
Si1 0.024(2) 0.054(4) 0.028(2) -0.001(2) 0.0147(18) -0.005(2)
O1 0.520(14) 0.283(12) 0.047(6) 0.083(7) 0.110(9) 0.378(10)
O2 0.520(14) 0.283(12) 0.047(6) 0.083(7) 0.110(9) 0.378(10)
O3 0.520(14) 0.283(12) 0.047(6) 0.083(7) 0.110(9) 0.378(10)
O4 0.520(14) 0.283(12) 0.047(6) 0.083(7) 0.110(9) 0.378(10)
O5 0.095(5) 0.211(14) 0.036(5) -0.044(7) 0.045(4) -0.125(7)
O6 0.131(4) 0.131(5) 0.126(5) 0.002(4) 0.063(3) 0.006(4)
O7 0.297(11) 0.287(17) 0.084(6) 0.126(8) 0.146(7) 0.249(11)
O8 0.212(13) 0.213(18) 0.105(9) 0.105(10) 0.118(9) 0.146(13)
O9 0.117(8) 0.212(19) 0.048(6) -0.019(9) 0.059(6) -0.088(11)
O10 0.070(4) 0.070(4) 0.084(4) 0.003(3) 0.033(3) 0.003(3)
O11 0.069(4) 0.062(4) 0.067(4) 0.002(3) 0.028(3) -0.008(3)
O12 0.038(6) 0.191(16) 0.046(7) 0.065(8) 0.011(5) 0.057(8)
O13 0.059(6) 0.019(6) 0.080(7) 0.021(5) 0.034(5) -0.006(5)
O14 0.084(7) 0.212(19) 0.025(5) 0.002(8) 0.030(5) -0.060(10)
O15 0.119(7) 0.087(9) 0.168(10) 0.104(7) 0.112(7) 0.086(7)
O16 0.068(4) 0.073(4) 0.084(4) 0.002(3) 0.033(3) -0.001(3)
O17 0.034(4) 0.058(7) 0.058(6) -0.021(5) 0.023(4) -0.035(5)
O18 0.061(6) 0.043(7) 0.046(6) 0.023(5) 0.020(5) -0.014(5)
O19 0.050(6) 0.068(9) 0.055(6) 0.001(6) 0.025(5) -0.006(6)
O20 0.039(5) 0.018(7) 0.238(18) -0.008(9) 0.062(8) -0.003(5)
O21 0.090(7) 0.069(9) 0.027(5) 0.020(5) 0.025(5) 0.048(7)
O22 0.046(6) 0.028(6) 0.048(6) 0.024(5) -0.005(5) 0.001(5)
Cu1 0.0255(7) 0.0349(11) 0.0386(9) -0.0030(8) 0.0122(6) -0.0046(7)
Cu2 0.0301(9) 0.0432(12) 0.0445(11) 0.0096(9) -0.0073(8) -0.0120(9)
N1 0.030(4) 0.040(7) 0.014(4) -0.013(4) 0.015(4) -0.005(5)
C1 0.035(5) 0.036(9) 0.040(6) -0.012(6) 0.028(5) -0.018(6)
C2 0.031(3) 0.034(4) 0.025(3) 0.001(3) 0.014(2) -0.004(3)
C3 0.018(5) 0.031(8) 0.015(5) 0.004(5) 0.001(4) -0.004(5)
C4 0.032(6) 0.019(7) 0.027(6) -0.003(5) 0.003(5) 0.019(6)
C5 0.042(7) 0.074(12) 0.025(7) 0.002(7) 0.012(6) -0.032(8)
C6 0.027(3) 0.021(4) 0.028(4) 0.000(3) 0.008(2) -0.001(3)
N2 0.031(6) 0.054(9) 0.029(6) 0.017(6) 0.007(5) 0.003(6)
N3 0.029(5) 0.017(6) 0.050(7) 0.001(5) 0.009(5) -0.004(5)
C7 0.039(4) 0.034(4) 0.038(4) -0.003(3) 0.015(3) 0.000(3)
C8 0.033(6) 0.043(10) 0.035(7) 0.018(7) 0.014(6) 0.014(7)
C9 0.025(5) 0.054(11) 0.036(7) -0.010(7) 0.017(5) -0.005(6)
C10 0.020(6) 0.039(9) 0.026(7) 0.007(6) -0.001(5) 0.007(6)
C11 0.059(8) 0.100(16) 0.028(7) -0.026(8) 0.027(6) -0.029(10)
C12 0.034(7) 0.034(9) 0.045(8) 0.008(7) 0.006(6) -0.019(7)
N4 0.037(5) 0.008(6) 0.033(5) -0.004(4) 0.015(4) -0.004(4)
N5 0.015(4) 0.068(9) 0.013(5) -0.006(5) 0.000(4) -0.005(5)
C13 0.027(6) 0.038(10) 0.061(9) 0.016(8) 0.016(6) 0.010(6)
C14 0.042(7) 0.061(12) 0.050(8) 0.018(8) 0.025(6) 0.023(8)
C15 0.009(5) 0.100(15) 0.028(6) -0.012(8) 0.009(5) -0.003(7)
C16 0.021(3) 0.020(4) 0.022(3) 0.000(3) 0.010(2) -0.004(3)
C17 0.031(4) 0.029(4) 0.032(4) -0.001(3) 0.012(3) -0.003(3)
C18 0.025(6) 0.079(13) 0.017(6) -0.007(7) 0.004(5) 0.000(7)
N6 0.023(3) 0.021(4) 0.029(3) -0.005(3) 0.009(2) 0.004(3)

loop_
_atom_type_symbol
_atom_type_description
_atom_type_scat_dispersion_real
_atom_type_scat_dispersion_imag
_atom_type_scat_source
C C 0.0033 0.0016 'International Tables Vol C Tables 4.2.6.8 and 6.1.1.4'
H H 0.0000 0.0000 'International Tables Vol C Tables 4.2.6.8 and 6.1.1.4'
N N 0.0061 0.0033 'International Tables Vol C Tables 4.2.6.8 and 6.1.1.4'
O O 0.0106 0.0060 'International Tables Vol C Tables 4.2.6.8 and 6.1.1.4'
Si Si 0.0817 0.0704 'International Tables Vol C Tables 4.2.6.8 and 6.1.1.4'
Cu Cu 0.3201 1.2651 'International Tables Vol C Tables 4.2.6.8 and 6.1.1.4'
W W -0.8490 6.8722 'International Tables Vol C Tables 4.2.6.8 and 6.1.1.4'

loop_
_geom_angle_atom_site_label_1
_geom_angle_atom_site_label_2
_geom_angle_atom_site_label_3
_geom_angle
_geom_angle_site_symmetry_1
_geom_angle_site_symmetry_3
O12 W1 O10 101.6(9) . 3_567
O12 W1 O20 101.6(9) . .
O10 W1 O20 90.0(6) 3_567 .
O12 W1 O13 97.8(8) . .
O10 W1 O13 160.3(7) 3_567 .
O20 W1 O13 89.5(6) . .
O12 W1 O22 98.8(7) . .
O10 W1 O22 87.1(6) 3_567 .
O20 W1 O22 159.5(9) . .
O13 W1 O22 86.5(5) . .
O12 W1 O3 161.3(5) . .
O10 W1 O3 88.7(8) 3_567 .
O20 W1 O3 62.4(8) . .
O13 W1 O3 73.6(7) . .
O22 W1 O3 97.3(6) . .
O15 W2 O9 99.4(9) . .
O15 W2 O18 100.3(7) . .
O9 W2 O18 159.9(8) . .
O15 W2 O22 101.2(7) . .
O9 W2 O22 93.9(6) . .
O18 W2 O22 86.5(5) . .
O15 W2 O14 100.2(9) . .
O9 W2 O14 87.1(7) . .
O18 W2 O14 85.2(6) . .
O22 W2 O14 158.1(7) . .
O15 W2 O2 158.5(7) . .
O9 W2 O2 88.6(7) . .
O18 W2 O2 71.5(5) . .
O22 W2 O2 98.1(5) . .
O14 W2 O2 60.0(7) . .
O15 W2 O4 160.6(6) . 3_567
O9 W2 O4 71.7(7) . 3_567
O18 W2 O4 90.7(5) . 3_567
O22 W2 O4 63.3(5) . 3_567
O14 W2 O4 96.6(7) . 3_567
O2 W2 O4 40.7(4) . 3_567
O21 W3 O14 100.9(7) . .
O21 W3 O16 99.6(7) . .
O14 W3 O16 89.5(7) . .
O21 W3 O5 100.9(7) . .
O14 W3 O5 87.8(7) . .
O16 W3 O5 159.5(7) . .
O21 W3 O20 99.8(8) . 3_567
O14 W3 O20 159.2(9) . 3_567
O16 W3 O20 89.6(6) . 3_567
O5 W3 O20 85.7(7) . 3_567
O21 W3 O2 160.8(5) . .
O14 W3 O2 61.7(6) . .
O16 W3 O2 73.4(7) . .
O5 W3 O2 87.4(5) . .
O20 W3 O2 98.1(7) 3_567 .
O21 W3 O3 157.5(5) . 3_567
O14 W3 O3 100.8(7) . 3_567
O16 W3 O3 86.1(7) . 3_567
O5 W3 O3 74.4(7) . 3_567
O20 W3 O3 58.4(7) 3_567 3_567
O2 W3 O3 41.5(4) . 3_567
O11 W4 O6 95.6(10) . .
O11 W4 O8 96.7(9) . .
O6 W4 O8 87.3(9) . .
O11 W4 O18 101.6(6) . .
O6 W4 O18 91.6(8) . .
O8 W4 O18 161.6(8) . .
O11 W4 O13 103.0(7) . .
O6 W4 O13 161.0(9) . .
O8 W4 O13 86.5(8) . .
O18 W4 O13 88.7(5) . .
O11 W4 O1 159.6(7) . 3_567
O6 W4 O1 68.7(8) . 3_567
O8 W4 O1 70.5(7) . 3_567
O18 W4 O1 92.0(4) . 3_567
O13 W4 O1 92.3(5) . 3_567
O19 W5 O5 100.2(6) . .
O19 W5 O9 101.2(7) . .
O5 W5 O9 87.5(7) . .
O19 W5 O7 100.4(8) . 3_567
O5 W5 O7 159.4(7) . 3_567
O9 W5 O7 87.6(8) . 3_567
O19 W5 O8 96.0(8) . 3_567
O5 W5 O8 93.1(9) . 3_567
O9 W5 O8 162.4(8) . 3_567
O7 W5 O8 85.7(8) 3_567 3_567
O19 W5 O1 156.3(5) . .
O5 W5 O1 95.3(5) . .
O9 W5 O1 97.2(5) . .
O7 W5 O1 65.5(6) 3_567 .
O8 W5 O1 65.2(6) 3_567 .
O17 W6 O7 100.0(8) . .
O17 W6 O16 99.2(6) . .
O7 W6 O16 160.4(9) . .
O17 W6 O6 99.1(9) . .
O7 W6 O6 87.4(9) . .
O16 W6 O6 85.9(8) . .
O17 W6 O10 98.0(7) . .
O7 W6 O10 92.5(8) . .
O16 W6 O10 88.5(7) . .
O6 W6 O10 162.7(10) . .
O17 W6 O1 160.5(4) . 3_567
O7 W6 O1 68.9(7) . 3_567
O16 W6 O1 91.6(6) . 3_567
O6 W6 O1 65.3(8) . 3_567
O10 W6 O1 98.5(6) . 3_567
O4 Si1 O4 180.000(5) . 3_567
O4 Si1 O2 68.9(9) . 3_567
O4 Si1 O2 111.1(9) 3_567 3_567
O4 Si1 O2 111.1(9) . .
O4 Si1 O2 68.9(9) 3_567 .
O2 Si1 O2 180.000(5) 3_567 .
O4 Si1 O3 110.6(8) . .
O4 Si1 O3 69.4(8) 3_567 .
O2 Si1 O3 70.4(9) 3_567 .
O2 Si1 O3 109.6(9) . .
O4 Si1 O3 69.4(8) . 3_567
O4 Si1 O3 110.6(8) 3_567 3_567
O2 Si1 O3 109.6(9) 3_567 3_567
O2 Si1 O3 70.4(9) . 3_567
O3 Si1 O3 180.000(7) . 3_567
O4 Si1 O1 71.0(7) . 3_567
O4 Si1 O1 109.0(7) 3_567 3_567
O2 Si1 O1 108.5(7) 3_567 3_567
O2 Si1 O1 71.5(7) . 3_567
O3 Si1 O1 72.1(9) . 3_567
O3 Si1 O1 107.9(9) 3_567 3_567
O4 Si1 O1 109.0(7) . .
O4 Si1 O1 71.0(7) 3_567 .
O2 Si1 O1 71.5(7) 3_567 .
O2 Si1 O1 108.5(7) . .
O3 Si1 O1 107.9(9) . .
O3 Si1 O1 72.1(9) 3_567 .
O1 Si1 O1 180.0(5) 3_567 .
Si1 O1 O4 54.1(4) . 3_567
Si1 O1 O2 54.0(4) . 3_567
O4 O1 O2 89.7(6) 3_567 3_567
Si1 O1 O3 53.8(5) . 3_567
O4 O1 O3 89.0(9) 3_567 3_567
O2 O1 O3 88.1(9) 3_567 3_567
Si1 O1 W4 131.0(7) . 3_567
O4 O1 W4 174.8(7) 3_567 3_567
O2 O1 W4 94.4(6) 3_567 3_567
O3 O1 W4 94.2(9) 3_567 3_567
Si1 O1 W6 120.9(7) . 3_567
O4 O1 W6 83.4(8) 3_567 3_567
O2 O1 W6 92.3(8) 3_567 3_567
O3 O1 W6 172.4(9) 3_567 3_567
W4 O1 W6 93.4(3) 3_567 3_567
Si1 O1 W5 119.1(5) . .
O4 O1 W5 83.0(5) 3_567 .
O2 O1 W5 172.4(6) 3_567 .
O3 O1 W5 89.5(7) 3_567 .
W4 O1 W5 92.9(3) 3_567 .
W6 O1 W5 89.2(3) 3_567 .
Si1 O2 O4 55.4(6) . 3_567
Si1 O2 O3 54.9(5) . 3_567
O4 O2 O3 92.0(9) 3_567 3_567
Si1 O2 O1 54.5(5) . 3_567
O4 O2 O1 90.2(7) 3_567 3_567
O3 O2 O1 88.5(9) 3_567 3_567
Si1 O2 W3 126.7(9) . .
O4 O2 W3 133.9(9) 3_567 .
O3 O2 W3 71.8(8) 3_567 .
O1 O2 W3 130.6(12) 3_567 .
Si1 O2 W2 126.4(11) . .
O4 O2 W2 71.3(10) 3_567 .
O3 O2 W2 140.0(11) 3_567 .
O1 O2 W2 126.3(9) 3_567 .
W3 O2 W2 93.5(4) . .
Si1 O3 O4 55.1(5) . 3_567
Si1 O3 O2 54.7(5) . 3_567
O4 O3 O2 91.9(8) 3_567 3_567
Si1 O3 O1 54.1(5) . 3_567
O4 O3 O1 89.3(8) 3_567 3_567
O2 O3 O1 88.4(9) 3_567 3_567
Si1 O3 W1 131.4(11) . .
O4 O3 W1 76.5(9) 3_567 .
O2 O3 W1 140.3(14) 3_567 .
O1 O3 W1 128.5(12) 3_567 .
Si1 O3 W3 121.4(11) . 3_567
O4 O3 W3 132.7(13) 3_567 3_567
O2 O3 W3 66.6(9) 3_567 3_567
O1 O3 W3 129.0(11) 3_567 3_567
W1 O3 W3 93.5(4) . 3_567
Si1 O4 O2 55.7(6) . 3_567
Si1 O4 O3 55.5(5) . 3_567
O2 O4 O3 92.3(9) 3_567 3_567
Si1 O4 O1 54.9(5) . 3_567
O2 O4 O1 90.5(8) 3_567 3_567
O3 O4 O1 89.8(9) 3_567 3_567
Si1 O4 W2 123.3(10) . 3_567
O2 O4 W2 67.9(9) 3_567 3_567
O3 O4 W2 126.8(11) 3_567 3_567
O1 O4 W2 136.4(7) 3_567 3_567
W5 O5 W3 135.9(6) . .
W4 O6 W6 132.4(14) . .
W6 O7 W5 136.4(11) . 3_567
W4 O8 W5 131.3(11) . 3_567
W2 O9 W5 134.8(10) . .
W1 O10 W6 135.0(10) 3_567 .
W1 O13 W4 136.9(7) . .
W3 O14 W2 137.1(12) . .
W3 O16 W6 136.1(9) . .
W2 O18 W4 138.2(7) . .
W1 O20 W3 136.9(11) . 3_567
W2 O22 W1 137.7(9) . .
N4 Cu1 N1 131.1(5) . 4_465
N4 Cu1 N5 121.3(5) . .
N1 Cu1 N5 106.0(5) 4_465 .
N3 Cu2 N6 130.0(5) . 2_657
N3 Cu2 N2 126.4(6) . .
N6 Cu2 N2 103.4(5) 2_657 .
C4 N1 C1 117.2(11) . .
C4 N1 Cu1 122.5(9) . 4_666
C1 N1 Cu1 117.9(9) . 4_666
C2 C1 N1 123.0(14) . .
C1 C2 N2 121.7(13) . .
N2 C3 C5 117.5(12) . .
N2 C3 C4 117.8(13) . .
C5 C3 C4 124.3(12) . .
N1 C4 C3 122.7(13) . .
N1 C4 C6 118.2(11) . .
C3 C4 C6 119.0(14) . .
C3 N2 C2 116.8(12) . .
C3 N2 Cu2 122.5(11) . .
C2 N2 Cu2 120.5(10) . .
C10 N3 C7 116.5(13) . .
C10 N3 Cu2 123.9(12) . .
C7 N3 Cu2 119.1(11) . .
N3 C7 C8 121.5(15) . .
N4 C8 C7 122.3(16) . .
N4 C9 C10 123.6(15) . .
N4 C9 C11 116.5(14) . .
C10 C9 C11 119.9(15) . .
N3 C10 C9 120.9(16) . .
N3 C10 C12 116.0(14) . .
C9 C10 C12 123.0(15) . .
C9 N4 C8 114.9(13) . .
C9 N4 Cu1 120.9(10) . .
C8 N4 Cu1 124.1(11) . .
C16 N5 C13 117.4(14) . .
C16 N5 Cu1 124.1(10) . .
C13 N5 Cu1 118.3(10) . .
N5 C13 C14 120.8(15) . .
N6 C14 C13 121.0(16) . .
N6 C15 C16 118.5(13) . .
N6 C15 C17 119.7(17) . .
C16 C15 C17 121.8(14) . .
N5 C16 C15 123.6(12) . .
N5 C16 C18 116.9(13) . .
C15 C16 C18 119.4(12) . .
C14 N6 C15 118.6(14) . .
C14 N6 Cu2 117.2(11) . 2_647
C15 N6 Cu2 124.3(10) . 2_647

loop_
_geom_bond_atom_site_label_1
_geom_bond_atom_site_label_2
_geom_bond_distance
_geom_bond_site_symmetry_2
W1 O12 1.629(16) .
W1 O10 1.839(16) 3_567
W1 O20 1.847(12) .
W1 O13 1.868(11) .
W1 O22 1.889(10) .
W1 O3 2.322(17) .
W2 O15 1.650(14) .
W2 O9 1.832(18) .
W2 O18 1.872(11) .
W2 O22 1.887(12) .
W2 O14 1.949(13) .
W2 O2 2.404(18) .
W2 O4 2.458(17) 3_567
W3 O21 1.675(11) .
W3 O14 1.804(19) .
W3 O16 1.884(15) .
W3 O5 1.885(13) .
W3 O20 1.915(17) 3_567
W3 O2 2.394(15) .
W3 O3 2.478(18) 3_567
W4 O11 1.610(15) .
W4 O6 1.88(3) .
W4 O8 1.90(2) .
W4 O18 1.899(12) .
W4 O13 1.904(13) .
W4 O1 2.326(10) 3_567
W5 O19 1.691(12) .
W5 O5 1.866(14) .
W5 O9 1.94(2) .
W5 O7 1.954(18) 3_567
W5 O8 1.96(2) 3_567
W5 O1 2.523(8) .
W6 O17 1.674(12) .
W6 O7 1.810(15) .
W6 O16 1.914(14) .
W6 O6 1.92(3) .
W6 O10 1.949(17) .
W6 O1 2.453(13) 3_567
Si1 O4 1.494(8) .
Si1 O4 1.494(8) 3_567
Si1 O2 1.499(7) 3_567
Si1 O2 1.499(7) .
Si1 O3 1.502(6) .
Si1 O3 1.502(6) 3_567
Si1 O1 1.508(7) 3_567
Si1 O1 1.508(7) .
O1 O4 1.743(18) 3_567
O1 O2 1.757(16) 3_567
O1 O3 1.77(2) 3_567
O1 W4 2.326(10) 3_567
O1 W6 2.453(13) 3_567
O2 O4 1.69(2) 3_567
O2 O3 1.73(2) 3_567
O2 O1 1.757(16) 3_567
O3 O4 1.706(18) 3_567
O3 O2 1.73(2) 3_567
O3 O1 1.77(2) 3_567
O3 W3 2.478(18) 3_567
O4 O2 1.69(2) 3_567
O4 O3 1.706(18) 3_567
O4 O1 1.743(18) 3_567
O4 W2 2.458(17) 3_567
O7 W5 1.954(18) 3_567
O8 W5 1.96(2) 3_567
O10 W1 1.839(16) 3_567
O20 W3 1.915(17) 3_567
Cu1 N4 1.931(11) .
Cu1 N1 1.964(10) 4_465
Cu1 N5 1.991(15) .
Cu2 N3 1.938(12) .
Cu2 N6 1.977(12) 2_657
Cu2 N2 1.996(12) .
N1 C4 1.27(2) .
N1 C1 1.319(18) .
N1 Cu1 1.964(10) 4_666
C1 C2 1.314(18) .
C2 N2 1.36(2) .
C3 N2 1.325(18) .
C3 C5 1.43(2) .
C3 C4 1.439(17) .
C4 C6 1.51(2) .
N3 C10 1.33(2) .
N3 C7 1.33(2) .
C7 C8 1.35(2) .
C8 N4 1.34(2) .
C9 N4 1.31(2) .
C9 C10 1.36(2) .
C9 C11 1.48(2) .
C10 C12 1.47(3) .
N5 C16 1.331(16) .
N5 C13 1.35(2) .
C13 C14 1.41(3) .
C14 N6 1.343(19) .
C15 N6 1.372(19) .
C15 C16 1.40(2) .
C15 C17 1.45(2) .
C16 C18 1.52(2) .
N6 Cu2 1.977(12) 2_647
